data_4128483
loop_
_publ_author_name
'Hadlington, Terrance J.'
'Szilv\'asi, Tibor'
'Driess, Matthias'

_publ_section_title
;
 Versatile Tautomerization of EH<sub>2</sub>-Substituted Silylenes (E = N,
 P, As) in the Coordination Sphere of Nickel.
;
_journal_issue 7
_journal_name_full 'Journal of the American Chemical Society'
_journal_page_first 3304
_journal_page_last 3314
_journal_paper_doi 10.1021/jacs.9b00159
_journal_volume 141
_journal_year 2019
_chemical_formula_moiety 'C37 H69 Cl N6 Ni Si2'
_chemical_formula_sum 'C37 H69 Cl N6 Ni Si2'
_chemical_formula_weight 748.32
_space_group_crystal_system triclinic
_space_group_IT_number 2
_space_group_name_Hall '-P 1'
_space_group_name_H-M_alt 'P -1'
_atom_sites_solution_hydrogens mixed
_audit_creation_method SHELXL-2016/6
_cell_angle_alpha 101.198(2)
_cell_angle_beta 101.994(3)
_cell_angle_gamma 99.504(3)
_cell_formula_units_Z 2
_cell_length_a 10.3889(4)
_cell_length_b 12.1012(3)
_cell_length_c 18.1909(6)
_cell_measurement_reflns_used 9178
_cell_measurement_temperature 150(2)
_cell_measurement_theta_max 73.4890
_cell_measurement_theta_min 3.7810
_cell_volume 2143.51(13)
_computing_cell_refinement 'CrysAlisPro 1.171.38.46 (Rigaku OD, 2015)'
_computing_data_collection 'CrysAlisPro 1.171.38.46 (Rigaku OD, 2015)'
_computing_data_reduction 'CrysAlisPro 1.171.38.46 (Rigaku OD, 2015)'
_computing_structure_refinement 'SHELXL-2016/6 (Sheldrick, 2016)'
_computing_structure_solution 'SHELXT 2014/5 (Sheldrick, 2014)'
_diffrn_ambient_temperature 150(2)
_diffrn_detector_area_resol_mean 10.5435
_diffrn_measured_fraction_theta_full 0.991
_diffrn_measured_fraction_theta_max 0.986
_diffrn_measurement_device_type 'SuperNova, Single source at offset, Atlas'
_diffrn_measurement_method '\w scans'
_diffrn_radiation_type CuK\a
_diffrn_radiation_wavelength 1.54184
_diffrn_reflns_av_R_equivalents 0.0214
_diffrn_reflns_av_unetI/netI 0.0253
_diffrn_reflns_Laue_measured_fraction_full 0.991
_diffrn_reflns_Laue_measured_fraction_max 0.986
_diffrn_reflns_limit_h_max 12
_diffrn_reflns_limit_h_min -12
_diffrn_reflns_limit_k_max 11
_diffrn_reflns_limit_k_min -14
_diffrn_reflns_limit_l_max 22
_diffrn_reflns_limit_l_min -21
_diffrn_reflns_number 14818
_diffrn_reflns_point_group_measured_fraction_full 0.991
_diffrn_reflns_point_group_measured_fraction_max 0.986
_diffrn_reflns_theta_full 67.684
_diffrn_reflns_theta_max 69.998
_diffrn_reflns_theta_min 2.556
_diffrn_source 'micro-focus sealed X-ray tube'
_exptl_absorpt_coefficient_mu 1.992
_exptl_absorpt_correction_T_max 1.00000
_exptl_absorpt_correction_T_min 0.57635
_exptl_absorpt_correction_type multi-scan
_exptl_absorpt_process_details
;
CrysAlisPro 1.171.38.46 (Rigaku Oxford Diffraction, 2015)
Empirical absorption correction using spherical harmonics,
 implemented in SCALE3 ABSPACK scaling algorithm.
;
_exptl_crystal_colour yellow
_exptl_crystal_density_diffrn 1.159
_exptl_crystal_description block
_exptl_crystal_F_000 812
_exptl_crystal_size_max 0.316
_exptl_crystal_size_mid 0.236
_exptl_crystal_size_min 0.114
_refine_diff_density_max 0.296
_refine_diff_density_min -0.332
_refine_diff_density_rms 0.047
_refine_ls_extinction_method none
_refine_ls_goodness_of_fit_ref 1.028
_refine_ls_hydrogen_treatment mixed
_refine_ls_matrix_type full
_refine_ls_number_parameters 448
_refine_ls_number_reflns 8011
_refine_ls_number_restraints 0
_refine_ls_restrained_S_all 1.028
_refine_ls_R_factor_all 0.0364
_refine_ls_R_factor_gt 0.0324
_refine_ls_shift/su_max 0.001
_refine_ls_shift/su_mean 0.000
_refine_ls_structure_factor_coef Fsqd
_refine_ls_weighting_details 'w=1/[\s^2^(Fo^2^)+(0.0479P)^2^+0.7090P] where P=(Fo^2^+2Fc^2^)/3'
_refine_ls_weighting_scheme calc
_refine_ls_wR_factor_gt 0.0851
_refine_ls_wR_factor_ref 0.0884
_reflns_Friedel_coverage 0.000
_reflns_number_gt 7271
_reflns_number_total 8011
_reflns_threshold_expression 'I > 2\s(I)'
_cod_data_source_file ja9b00159_si_002.cif
_cod_data_source_block compound_2
_cod_database_code 4128483
_shelx_shelxl_version_number 2016/6
_shelx_space_group_comment
;
The symmetry employed for this shelxl refinement is uniquely defined
by the following loop, which should always be used as a source of
symmetry information in preference to the above space-group names.
They are only intended as comments.
;

loop_
_space_group_symop_operation_xyz
'x, y, z'
'-x, -y, -z'

loop_
_atom_site_label
_atom_site_type_symbol
_atom_site_fract_x
_atom_site_fract_y
_atom_site_fract_z
_atom_site_U_iso_or_equiv
_atom_site_adp_type
_atom_site_occupancy
_atom_site_site_symmetry_order
_atom_site_calc_flag
_atom_site_refinement_flags_posn
_atom_site_refinement_flags_adp
Ni1 Ni 0.65867(2) 0.69188(2) 0.25514(2) 0.01989(8) Uani 1 1 d . .
Cl1 Cl 0.99691(4) 0.74392(3) 0.27485(3) 0.03429(10) Uani 1 1 d . .
Si1 Si 0.83569(4) 0.82968(3) 0.29904(2) 0.02089(9) Uani 1 1 d . .
Si2 Si 0.95261(4) 1.09285(3) 0.33410(3) 0.02810(10) Uani 1 1 d . .
N1 N 0.86419(12) 0.96076(10) 0.27056(7) 0.0211(2) Uani 1 1 d . .
N4 N 0.69331(13) 0.60711(10) 0.39564(7) 0.0253(3) Uani 1 1 d . .
N2 N 0.89964(17) 0.87961(12) 0.40274(8) 0.0277(3) Uani 1 1 d . .
N6 N 0.42025(13) 0.49567(11) 0.17047(7) 0.0256(3) Uani 1 1 d . .
N3 N 0.56444(13) 0.72909(11) 0.39930(7) 0.0264(3) Uani 1 1 d . .
N5 N 0.60060(13) 0.47509(10) 0.13416(7) 0.0262(3) Uani 1 1 d . .
C1 C 0.81353(14) 0.96736(11) 0.19166(8) 0.0212(3) Uani 1 1 d . .
C16 C 0.63421(14) 0.67419(12) 0.35300(8) 0.0227(3) Uani 1 1 d . .
C27 C 0.55172(15) 0.54889(12) 0.18231(8) 0.0226(3) Uani 1 1 d . .
C6 C 0.89784(15) 0.96519(12) 0.14010(9) 0.0245(3) Uani 1 1 d . .
C2 C 0.68159(15) 0.98493(12) 0.16751(9) 0.0238(3) Uani 1 1 d . .
C3 C 0.64054(16) 1.00646(14) 0.09451(9) 0.0299(3) Uani 1 1 d . .
H3 H 0.552310 1.019189 0.078357 0.036 Uiso 1 1 calc R U
C7 C 0.58254(15) 0.98179(13) 0.21806(9) 0.0280(3) Uani 1 1 d . .
H7 H 0.628584 0.966265 0.267843 0.034 Uiso 1 1 calc R U
C10 C 1.03756(15) 0.93946(14) 0.15949(10) 0.0284(3) Uani 1 1 d . .
H10 H 1.055578 0.927001 0.213121 0.034 Uiso 1 1 calc R U
C5 C 0.85158(16) 0.98725(14) 0.06783(9) 0.0312(3) Uani 1 1 d . .
H5 H 0.908641 0.986831 0.033232 0.037 Uiso 1 1 calc R U
C22 C 0.77365(17) 0.53046(13) 0.36251(10) 0.0302(3) Uani 1 1 d . .
H22 H 0.778439 0.547921 0.311498 0.036 Uiso 1 1 calc R U
C4 C 0.72501(17) 1.00970(15) 0.04525(10) 0.0342(4) Uani 1 1 d . .
H4 H 0.696543 1.027117 -0.003495 0.041 Uiso 1 1 calc R U
C29 C 0.38796(18) 0.39045(13) 0.11565(10) 0.0327(4) Uani 1 1 d . .
C17 C 0.58154(17) 0.69723(14) 0.47001(9) 0.0313(3) Uani 1 1 d . .
C28 C 0.50104(18) 0.37775(13) 0.09253(10) 0.0339(4) Uani 1 1 d . .
C30 C 0.74285(17) 0.50014(14) 0.13078(10) 0.0312(3) Uani 1 1 d . .
H30 H 0.787179 0.572461 0.171491 0.037 Uiso 1 1 calc R U
C33 C 0.33079(16) 0.54878(15) 0.21277(9) 0.0317(3) Uani 1 1 d . .
H33 H 0.387420 0.622468 0.247999 0.038 Uiso 1 1 calc R U
C19 C 0.49688(17) 0.81902(15) 0.37572(10) 0.0341(4) Uani 1 1 d . .
H19 H 0.496937 0.813431 0.320152 0.041 Uiso 1 1 calc R U
C18 C 0.66129(17) 0.62008(14) 0.46744(9) 0.0317(4) Uani 1 1 d . .
C13 C 0.95903(19) 1.20778(13) 0.27801(11) 0.0376(4) Uani 1 1 d . .
H13A H 1.007359 1.188857 0.237959 0.056 Uiso 1 1 calc R U
H13B H 1.005970 1.282289 0.313120 0.056 Uiso 1 1 calc R U
H13C H 0.867129 1.212147 0.253683 0.056 Uiso 1 1 calc R U
C9 C 0.45951(16) 0.88340(14) 0.18010(10) 0.0323(3) Uani 1 1 d . .
H9A H 0.414726 0.894510 0.129892 0.048 Uiso 1 1 calc R U
H9B H 0.396677 0.882909 0.213505 0.048 Uiso 1 1 calc R U
H9C H 0.488296 0.809739 0.172577 0.048 Uiso 1 1 calc R U
C15 C 0.8713(2) 1.14765(15) 0.41259(11) 0.0401(4) Uani 1 1 d . .
H15A H 0.777813 1.149498 0.389678 0.060 Uiso 1 1 calc R U
H15B H 0.920739 1.225634 0.440869 0.060 Uiso 1 1 calc R U
H15C H 0.872881 1.096490 0.448295 0.060 Uiso 1 1 calc R U
C14 C 1.13075(18) 1.08825(16) 0.37886(11) 0.0415(4) Uani 1 1 d . .
H14A H 1.130843 1.026868 0.406958 0.062 Uiso 1 1 calc R U
H14B H 1.175786 1.162524 0.414837 0.062 Uiso 1 1 calc R U
H14C H 1.178706 1.072959 0.338191 0.062 Uiso 1 1 calc R U
C11 C 1.14848(16) 1.03835(16) 0.15718(11) 0.0365(4) Uani 1 1 d . .
H11A H 1.130731 1.054337 0.105654 0.055 Uiso 1 1 calc R U
H11B H 1.235900 1.016452 0.168510 0.055 Uiso 1 1 calc R U
H11C H 1.149778 1.107526 0.195901 0.055 Uiso 1 1 calc R U
C12 C 1.04333(19) 0.82843(16) 0.10408(11) 0.0400(4) Uani 1 1 d . .
H12A H 0.971685 0.765456 0.105228 0.060 Uiso 1 1 calc R U
H12B H 1.131054 0.808788 0.120158 0.060 Uiso 1 1 calc R U
H12C H 1.030928 0.840070 0.051446 0.060 Uiso 1 1 calc R U
C21 C 0.5780(2) 0.93858(16) 0.41970(12) 0.0421(4) Uani 1 1 d . .
H21A H 0.582650 0.947849 0.474987 0.063 Uiso 1 1 calc R U
H21B H 0.534288 0.996957 0.400679 0.063 Uiso 1 1 calc R U
H21C H 0.669257 0.947997 0.411795 0.063 Uiso 1 1 calc R U
C8 C 0.54027(18) 1.09731(15) 0.23725(12) 0.0424(4) Uani 1 1 d . .
H8A H 0.620313 1.158444 0.263332 0.064 Uiso 1 1 calc R U
H8B H 0.478856 1.092714 0.271319 0.064 Uiso 1 1 calc R U
H8C H 0.494600 1.114695 0.189364 0.064 Uiso 1 1 calc R U
C25 C 0.5214(2) 0.74351(18) 0.53429(11) 0.0446(5) Uani 1 1 d . .
H25A H 0.546576 0.707151 0.577289 0.067 Uiso 1 1 calc R U
H25B H 0.423090 0.726557 0.515682 0.067 Uiso 1 1 calc R U
H25C H 0.555203 0.827143 0.552023 0.067 Uiso 1 1 calc R U
C37 C 0.2525(2) 0.31016(16) 0.08904(12) 0.0480(5) Uani 1 1 d . .
H37A H 0.253018 0.246954 0.046367 0.072 Uiso 1 1 calc R U
H37B H 0.183855 0.352305 0.071330 0.072 Uiso 1 1 calc R U
H37C H 0.231857 0.278680 0.132015 0.072 Uiso 1 1 calc R U
C35 C 0.2183(2) 0.58226(19) 0.15956(12) 0.0474(5) Uani 1 1 d . .
H35A H 0.256105 0.624886 0.125573 0.071 Uiso 1 1 calc R U
H35B H 0.173031 0.630989 0.190602 0.071 Uiso 1 1 calc R U
H35C H 0.153135 0.512506 0.128147 0.071 Uiso 1 1 calc R U
C26 C 0.7127(2) 0.56131(17) 0.52927(11) 0.0491(5) Uani 1 1 d . .
H26A H 0.808603 0.594712 0.552396 0.074 Uiso 1 1 calc R U
H26B H 0.700478 0.478757 0.506620 0.074 Uiso 1 1 calc R U
H26C H 0.662535 0.571988 0.569266 0.074 Uiso 1 1 calc R U
C24 C 0.9183(2) 0.5555(2) 0.41018(12) 0.0497(5) Uani 1 1 d . .
H24A H 0.957379 0.638071 0.420482 0.075 Uiso 1 1 calc R U
H24B H 0.970799 0.511400 0.381524 0.075 Uiso 1 1 calc R U
H24C H 0.919963 0.533138 0.459288 0.075 Uiso 1 1 calc R U
C23 C 0.7019(3) 0.40463(16) 0.34471(15) 0.0558(6) Uani 1 1 d . .
H23A H 0.694101 0.382946 0.393043 0.084 Uiso 1 1 calc R U
H23B H 0.753523 0.356027 0.318648 0.084 Uiso 1 1 calc R U
H23C H 0.611712 0.393825 0.310976 0.084 Uiso 1 1 calc R U
C31 C 0.8173(2) 0.40830(19) 0.15185(15) 0.0560(6) Uani 1 1 d . .
H31A H 0.793551 0.386257 0.197199 0.084 Uiso 1 1 calc R U
H31B H 0.914593 0.438834 0.163733 0.084 Uiso 1 1 calc R U
H31C H 0.791678 0.340527 0.108236 0.084 Uiso 1 1 calc R U
C36 C 0.5197(2) 0.28275(17) 0.03215(14) 0.0567(6) Uani 1 1 d . .
H36A H 0.433808 0.227183 0.009152 0.085 Uiso 1 1 calc R U
H36B H 0.586959 0.243783 0.055916 0.085 Uiso 1 1 calc R U
H36C H 0.550440 0.315035 -0.008170 0.085 Uiso 1 1 calc R U
C20 C 0.35001(19) 0.8018(2) 0.37905(14) 0.0561(6) Uani 1 1 d . .
H20A H 0.305510 0.720578 0.357086 0.084 Uiso 1 1 calc R U
H20B H 0.304892 0.849946 0.349233 0.084 Uiso 1 1 calc R U
H20C H 0.345015 0.823838 0.432983 0.084 Uiso 1 1 calc R U
C32 C 0.7566(2) 0.5272(2) 0.05497(13) 0.0577(6) Uani 1 1 d . .
H32A H 0.712944 0.459144 0.012689 0.087 Uiso 1 1 calc R U
H32B H 0.852237 0.548410 0.056000 0.087 Uiso 1 1 calc R U
H32C H 0.713431 0.591480 0.046921 0.087 Uiso 1 1 calc R U
C34 C 0.2817(3) 0.4756(2) 0.26474(14) 0.0632(6) Uani 1 1 d . .
H34A H 0.226425 0.401467 0.232901 0.095 Uiso 1 1 calc R U
H34B H 0.227811 0.515944 0.294576 0.095 Uiso 1 1 calc R U
H34C H 0.359388 0.462300 0.300234 0.095 Uiso 1 1 calc R U
H1A H 0.7096(13) 0.7450(10) 0.1964(7) 0.050 Uiso 1 1 d . .
H2A H 0.856817 0.848265 0.419927 0.040(7) Uiso 1 1 d R .
H2B H 0.961417 0.889065 0.415427 0.015(5) Uiso 1 1 d R .

loop_
_atom_site_aniso_label
_atom_site_aniso_U_11
_atom_site_aniso_U_22
_atom_site_aniso_U_33
_atom_site_aniso_U_23
_atom_site_aniso_U_13
_atom_site_aniso_U_12
Ni1 0.02010(13) 0.01853(13) 0.01895(13) 0.00237(9) 0.00265(10) 0.00359(9)
Cl1 0.02654(19) 0.0338(2) 0.0474(2) 0.01502(17) 0.00930(16) 0.01326(15)
Si1 0.01888(18) 0.01957(18) 0.02189(19) 0.00509(15) -0.00017(14) 0.00404(14)
Si2 0.0257(2) 0.02059(19) 0.0291(2) 0.00026(16) -0.00454(17) 0.00128(16)
N1 0.0188(6) 0.0194(5) 0.0216(6) 0.0038(5) -0.0014(5) 0.0037(4)
N4 0.0298(6) 0.0217(6) 0.0222(6) 0.0043(5) 0.0049(5) 0.0024(5)
N2 0.0272(8) 0.0235(6) 0.0267(7) 0.0041(5) 0.0019(6) -0.0021(6)
N6 0.0276(6) 0.0218(6) 0.0237(6) 0.0046(5) 0.0038(5) -0.0003(5)
N3 0.0235(6) 0.0289(6) 0.0230(6) -0.0006(5) 0.0058(5) 0.0033(5)
N5 0.0315(7) 0.0198(6) 0.0248(6) 0.0026(5) 0.0038(5) 0.0059(5)
C1 0.0198(7) 0.0161(6) 0.0230(7) 0.0037(5) -0.0018(5) 0.0014(5)
C16 0.0192(7) 0.0207(7) 0.0234(7) 0.0005(6) 0.0022(5) -0.0001(5)
C27 0.0265(7) 0.0205(7) 0.0202(7) 0.0068(5) 0.0031(6) 0.0045(6)
C6 0.0206(7) 0.0223(7) 0.0275(8) 0.0070(6) 0.0009(6) 0.0013(6)
C2 0.0210(7) 0.0186(6) 0.0277(8) 0.0036(6) -0.0007(6) 0.0034(5)
C3 0.0226(7) 0.0310(8) 0.0314(8) 0.0090(7) -0.0049(6) 0.0056(6)
C7 0.0206(7) 0.0305(8) 0.0299(8) 0.0039(6) 0.0003(6) 0.0089(6)
C10 0.0210(7) 0.0319(8) 0.0328(8) 0.0115(7) 0.0044(6) 0.0055(6)
C5 0.0271(8) 0.0369(8) 0.0287(8) 0.0126(7) 0.0036(6) 0.0028(7)
C22 0.0368(9) 0.0251(7) 0.0317(8) 0.0098(6) 0.0090(7) 0.0104(7)
C4 0.0306(8) 0.0395(9) 0.0298(8) 0.0163(7) -0.0020(7) 0.0028(7)
C29 0.0393(9) 0.0212(7) 0.0301(8) 0.0033(6) 0.0028(7) -0.0036(7)
C17 0.0316(8) 0.0329(8) 0.0234(8) 0.0005(6) 0.0086(6) -0.0048(7)
C28 0.0433(10) 0.0192(7) 0.0324(9) -0.0003(6) 0.0040(7) 0.0025(7)
C30 0.0316(8) 0.0285(8) 0.0332(9) 0.0029(7) 0.0100(7) 0.0087(7)
C33 0.0276(8) 0.0354(8) 0.0279(8) 0.0027(7) 0.0080(6) -0.0006(7)
C19 0.0303(8) 0.0414(9) 0.0311(8) 0.0022(7) 0.0078(7) 0.0160(7)
C18 0.0391(9) 0.0292(8) 0.0220(8) 0.0057(6) 0.0065(7) -0.0039(7)
C13 0.0406(9) 0.0200(7) 0.0445(10) 0.0038(7) 0.0017(8) 0.0011(7)
C9 0.0226(7) 0.0337(8) 0.0396(9) 0.0099(7) 0.0042(7) 0.0062(6)
C15 0.0472(10) 0.0282(8) 0.0340(9) -0.0059(7) 0.0009(8) 0.0052(7)
C14 0.0293(9) 0.0365(9) 0.0443(10) 0.0041(8) -0.0096(8) -0.0026(7)
C11 0.0223(8) 0.0422(9) 0.0433(10) 0.0135(8) 0.0056(7) 0.0015(7)
C12 0.0364(9) 0.0384(9) 0.0469(11) 0.0091(8) 0.0116(8) 0.0127(8)
C21 0.0475(10) 0.0354(9) 0.0465(11) 0.0034(8) 0.0192(9) 0.0156(8)
C8 0.0316(9) 0.0356(9) 0.0536(11) -0.0035(8) 0.0060(8) 0.0117(7)
C25 0.0453(10) 0.0520(11) 0.0326(9) -0.0006(8) 0.0198(8) -0.0008(9)
C37 0.0476(11) 0.0317(9) 0.0487(11) -0.0004(8) 0.0051(9) -0.0151(8)
C35 0.0357(10) 0.0584(12) 0.0440(11) 0.0014(9) 0.0054(8) 0.0171(9)
C26 0.0747(14) 0.0429(10) 0.0290(9) 0.0149(8) 0.0095(9) 0.0070(10)
C24 0.0441(11) 0.0648(13) 0.0464(11) 0.0235(10) 0.0044(9) 0.0251(10)
C23 0.0726(15) 0.0238(9) 0.0776(16) 0.0097(9) 0.0358(13) 0.0098(9)
C31 0.0489(12) 0.0531(12) 0.0757(16) 0.0188(11) 0.0193(11) 0.0288(10)
C36 0.0614(13) 0.0321(10) 0.0613(14) -0.0171(9) 0.0125(11) 0.0042(9)
C20 0.0301(10) 0.0694(14) 0.0605(14) -0.0057(11) 0.0073(9) 0.0181(10)
C32 0.0565(13) 0.0730(15) 0.0464(12) 0.0198(11) 0.0218(10) 0.0034(11)
C34 0.0738(16) 0.0722(15) 0.0541(13) 0.0250(12) 0.0370(12) 0.0064(13)

loop_
_atom_type_symbol
_atom_type_description
_atom_type_scat_dispersion_real
_atom_type_scat_dispersion_imag
_atom_type_scat_source
C C 0.0181 0.0091 'International Tables Vol C Tables 4.2.6.8 and 6.1.1.4'
H H 0.0000 0.0000 'International Tables Vol C Tables 4.2.6.8 and 6.1.1.4'
N N 0.0311 0.0180 'International Tables Vol C Tables 4.2.6.8 and 6.1.1.4'
Si Si 0.2541 0.3302 'International Tables Vol C Tables 4.2.6.8 and 6.1.1.4'
Cl Cl 0.3639 0.7018 'International Tables Vol C Tables 4.2.6.8 and 6.1.1.4'
Ni Ni -3.0029 0.5091 'International Tables Vol C Tables 4.2.6.8 and 6.1.1.4'

loop_
_geom_angle_atom_site_label_1
_geom_angle_atom_site_label_2
_geom_angle_atom_site_label_3
_geom_angle
C16 Ni1 C27 104.53(6)
C16 Ni1 Si1 96.30(4)
C27 Ni1 Si1 152.85(5)
C16 Ni1 H1A 159.4(5)
C27 Ni1 H1A 96.1(5)
Si1 Ni1 H1A 63.9(5)
N1 Si1 N2 100.69(6)
N1 Si1 Ni1 126.92(4)
N2 Si1 Ni1 118.02(5)
N1 Si1 Cl1 106.17(4)
N2 Si1 Cl1 98.17(6)
Ni1 Si1 Cl1 102.80(2)
N1 Si2 C15 115.06(7)
N1 Si2 C14 111.94(7)
C15 Si2 C14 108.99(9)
N1 Si2 C13 108.71(7)
C15 Si2 C13 104.10(9)
C14 Si2 C13 107.49(9)
C1 N1 Si2 114.66(9)
C1 N1 Si1 121.53(9)
Si2 N1 Si1 123.81(7)
C16 N4 C18 111.26(13)
C16 N4 C22 119.67(12)
C18 N4 C22 129.02(14)
Si1 N2 H2A 107.7
Si1 N2 H2B 116.7
H2A N2 H2B 120.4
C27 N6 C29 111.35(13)
C27 N6 C33 121.02(12)
C29 N6 C33 127.63(13)
C16 N3 C17 111.23(13)
C16 N3 C19 120.19(13)
C17 N3 C19 128.18(13)
C27 N5 C28 111.45(13)
C27 N5 C30 121.27(12)
C28 N5 C30 127.28(13)
C6 C1 C2 119.51(13)
C6 C1 N1 120.54(13)
C2 C1 N1 119.78(13)
N4 C16 N3 104.11(13)
N4 C16 Ni1 125.92(11)
N3 C16 Ni1 129.81(11)
N5 C27 N6 104.02(12)
N5 C27 Ni1 125.12(11)
N6 C27 Ni1 130.72(11)
C5 C6 C1 118.94(14)
C5 C6 C10 118.13(14)
C1 C6 C10 122.92(13)
C3 C2 C1 119.00(14)
C3 C2 C7 118.48(13)
C1 C2 C7 122.52(13)
C4 C3 C2 121.59(15)
C4 C3 H3 119.2
C2 C3 H3 119.2
C2 C7 C9 110.68(13)
C2 C7 C8 111.89(14)
C9 C7 C8 110.95(13)
C2 C7 H7 107.7
C9 C7 H7 107.7
C8 C7 H7 107.7
C6 C10 C11 112.79(13)
C6 C10 C12 110.24(13)
C11 C10 C12 109.59(14)
C6 C10 H10 108.0
C11 C10 H10 108.0
C12 C10 H10 108.0
C4 C5 C6 121.76(16)
C4 C5 H5 119.1
C6 C5 H5 119.1
N4 C22 C24 112.84(15)
N4 C22 C23 111.12(14)
C24 C22 C23 113.91(17)
N4 C22 H22 106.1
C24 C22 H22 106.1
C23 C22 H22 106.1
C3 C4 C5 119.06(15)
C3 C4 H4 120.5
C5 C4 H4 120.5
C28 C29 N6 106.63(14)
C28 C29 C37 128.10(16)
N6 C29 C37 125.27(17)
C18 C17 N3 106.56(14)
C18 C17 C25 128.66(17)
N3 C17 C25 124.78(16)
C29 C28 N5 106.55(14)
C29 C28 C36 128.36(17)
N5 C28 C36 125.04(17)
N5 C30 C32 111.59(15)
N5 C30 C31 112.87(15)
C32 C30 C31 113.42(17)
N5 C30 H30 106.1
C32 C30 H30 106.1
C31 C30 H30 106.1
N6 C33 C35 112.27(14)
N6 C33 C34 111.70(16)
C35 C33 C34 113.71(17)
N6 C33 H33 106.2
C35 C33 H33 106.2
C34 C33 H33 106.2
N3 C19 C21 110.92(14)
N3 C19 C20 114.00(16)
C21 C19 C20 112.54(15)
N3 C19 H19 106.3
C21 C19 H19 106.3
C20 C19 H19 106.3
C17 C18 N4 106.83(14)
C17 C18 C26 128.00(16)
N4 C18 C26 125.12(17)
Si2 C13 H13A 109.5
Si2 C13 H13B 109.5
H13A C13 H13B 109.5
Si2 C13 H13C 109.5
H13A C13 H13C 109.5
H13B C13 H13C 109.5
C7 C9 H9A 109.5
C7 C9 H9B 109.5
H9A C9 H9B 109.5
C7 C9 H9C 109.5
H9A C9 H9C 109.5
H9B C9 H9C 109.5
Si2 C15 H15A 109.5
Si2 C15 H15B 109.5
H15A C15 H15B 109.5
Si2 C15 H15C 109.5
H15A C15 H15C 109.5
H15B C15 H15C 109.5
Si2 C14 H14A 109.5
Si2 C14 H14B 109.5
H14A C14 H14B 109.5
Si2 C14 H14C 109.5
H14A C14 H14C 109.5
H14B C14 H14C 109.5
C10 C11 H11A 109.5
C10 C11 H11B 109.5
H11A C11 H11B 109.5
C10 C11 H11C 109.5
H11A C11 H11C 109.5
H11B C11 H11C 109.5
C10 C12 H12A 109.5
C10 C12 H12B 109.5
H12A C12 H12B 109.5
C10 C12 H12C 109.5
H12A C12 H12C 109.5
H12B C12 H12C 109.5
C19 C21 H21A 109.5
C19 C21 H21B 109.5
H21A C21 H21B 109.5
C19 C21 H21C 109.5
H21A C21 H21C 109.5
H21B C21 H21C 109.5
C7 C8 H8A 109.5
C7 C8 H8B 109.5
H8A C8 H8B 109.5
C7 C8 H8C 109.5
H8A C8 H8C 109.5
H8B C8 H8C 109.5
C17 C25 H25A 109.5
C17 C25 H25B 109.5
H25A C25 H25B 109.5
C17 C25 H25C 109.5
H25A C25 H25C 109.5
H25B C25 H25C 109.5
C29 C37 H37A 109.5
C29 C37 H37B 109.5
H37A C37 H37B 109.5
C29 C37 H37C 109.5
H37A C37 H37C 109.5
H37B C37 H37C 109.5
C33 C35 H35A 109.5
C33 C35 H35B 109.5
H35A C35 H35B 109.5
C33 C35 H35C 109.5
H35A C35 H35C 109.5
H35B C35 H35C 109.5
C18 C26 H26A 109.5
C18 C26 H26B 109.5
H26A C26 H26B 109.5
C18 C26 H26C 109.5
H26A C26 H26C 109.5
H26B C26 H26C 109.5
C22 C24 H24A 109.5
C22 C24 H24B 109.5
H24A C24 H24B 109.5
C22 C24 H24C 109.5
H24A C24 H24C 109.5
H24B C24 H24C 109.5
C22 C23 H23A 109.5
C22 C23 H23B 109.5
H23A C23 H23B 109.5
C22 C23 H23C 109.5
H23A C23 H23C 109.5
H23B C23 H23C 109.5
C30 C31 H31A 109.5
C30 C31 H31B 109.5
H31A C31 H31B 109.5
C30 C31 H31C 109.5
H31A C31 H31C 109.5
H31B C31 H31C 109.5
C28 C36 H36A 109.5
C28 C36 H36B 109.5
H36A C36 H36B 109.5
C28 C36 H36C 109.5
H36A C36 H36C 109.5
H36B C36 H36C 109.5
C19 C20 H20A 109.5
C19 C20 H20B 109.5
H20A C20 H20B 109.5
C19 C20 H20C 109.5
H20A C20 H20C 109.5
H20B C20 H20C 109.5
C30 C32 H32A 109.5
C30 C32 H32B 109.5
H32A C32 H32B 109.5
C30 C32 H32C 109.5
H32A C32 H32C 109.5
H32B C32 H32C 109.5
C33 C34 H34A 109.5
C33 C34 H34B 109.5
H34A C34 H34B 109.5
C33 C34 H34C 109.5
H34A C34 H34C 109.5
H34B C34 H34C 109.5

loop_
_geom_bond_atom_site_label_1
_geom_bond_atom_site_label_2
_geom_bond_distance
Ni1 C16 1.8967(15)
Ni1 C27 1.9613(14)
Ni1 Si1 2.1588(5)
Ni1 H1A 1.491(13)
Cl1 Si1 2.1860(5)
Si1 N1 1.7606(12)
Si1 N2 1.8079(14)
Si2 N1 1.7581(12)
Si2 C15 1.8735(19)
Si2 C14 1.8752(18)
Si2 C13 1.8785(18)
N1 C1 1.4450(18)
N4 C16 1.360(2)
N4 C18 1.400(2)
N4 C22 1.472(2)
N2 H2A 0.6984
N2 H2B 0.6183
N6 C27 1.3638(19)
N6 C29 1.398(2)
N6 C33 1.474(2)
N3 C16 1.3680(19)
N3 C17 1.398(2)
N3 C19 1.473(2)
N5 C27 1.3614(19)
N5 C28 1.399(2)
N5 C30 1.475(2)
C1 C6 1.410(2)
C1 C2 1.414(2)
C6 C5 1.395(2)
C6 C10 1.519(2)
C2 C3 1.396(2)
C2 C7 1.517(2)
C3 C4 1.380(2)
C3 H3 0.9500
C7 C9 1.530(2)
C7 C8 1.532(2)
C7 H7 1.0000
C10 C11 1.532(2)
C10 C12 1.533(2)
C10 H10 1.0000
C5 C4 1.381(2)
C5 H5 0.9500
C22 C24 1.519(3)
C22 C23 1.521(2)
C22 H22 1.0000
C4 H4 0.9500
C29 C28 1.349(3)
C29 C37 1.497(2)
C17 C18 1.347(3)
C17 C25 1.495(2)
C28 C36 1.496(2)
C30 C32 1.507(3)
C30 C31 1.519(3)
C30 H30 1.0000
C33 C35 1.518(3)
C33 C34 1.521(3)
C33 H33 1.0000
C19 C21 1.520(2)
C19 C20 1.521(2)
C19 H19 1.0000
C18 C26 1.498(2)
C13 H13A 0.9800
C13 H13B 0.9800
C13 H13C 0.9800
C9 H9A 0.9800
C9 H9B 0.9800
C9 H9C 0.9800
C15 H15A 0.9800
C15 H15B 0.9800
C15 H15C 0.9800
C14 H14A 0.9800
C14 H14B 0.9800
C14 H14C 0.9800
C11 H11A 0.9800
C11 H11B 0.9800
C11 H11C 0.9800
C12 H12A 0.9800
C12 H12B 0.9800
C12 H12C 0.9800
C21 H21A 0.9800
C21 H21B 0.9800
C21 H21C 0.9800
C8 H8A 0.9800
C8 H8B 0.9800
C8 H8C 0.9800
C25 H25A 0.9800
C25 H25B 0.9800
C25 H25C 0.9800
C37 H37A 0.9800
C37 H37B 0.9800
C37 H37C 0.9800
C35 H35A 0.9800
C35 H35B 0.9800
C35 H35C 0.9800
C26 H26A 0.9800
C26 H26B 0.9800
C26 H26C 0.9800
C24 H24A 0.9800
C24 H24B 0.9800
C24 H24C 0.9800
C23 H23A 0.9800
C23 H23B 0.9800
C23 H23C 0.9800
C31 H31A 0.9800
C31 H31B 0.9800
C31 H31C 0.9800
C36 H36A 0.9800
C36 H36B 0.9800
C36 H36C 0.9800
C20 H20A 0.9800
C20 H20B 0.9800
C20 H20C 0.9800
C32 H32A 0.9800
C32 H32B 0.9800
C32 H32C 0.9800
C34 H34A 0.9800
C34 H34B 0.9800
C34 H34C 0.9800
